data_4102538
loop_
_publ_author_name
'Igor L. Fedushkin'
'Alexander S. Nikipelov'
'Konstantin A. Lyssenko'

_publ_section_title
;
 Reversible Addition of Alkynes to Gallium Complex of Chelating Diamide
 Ligand
;
_journal_name_full 'Journal of the American Chemical Society'
_journal_page_first 7874
_journal_page_last 7875
_journal_paper_doi 10.1021/ja103467a
_journal_volume 132
_journal_year 2010
_chemical_formula_moiety 'C76 H84 Ga2 N4'
_chemical_formula_sum 'C76 H84 Ga2 N4'
_chemical_formula_weight 1192.91
_chemical_name_systematic
; 
 ? 
;
_space_group_IT_number 14
_symmetry_cell_setting monoclinic
_symmetry_space_group_name_Hall '-P 2ybc'
_symmetry_space_group_name_H-M 'P 1 21/c 1'
_atom_sites_solution_hydrogens geom
_atom_sites_solution_primary direct
_atom_sites_solution_secondary difmap
_audit_creation_method SHELXL-97
_cell_angle_alpha 90.00
_cell_angle_beta 89.915(3)
_cell_angle_gamma 90.00
_cell_formula_units_Z 4
_cell_length_a 17.741(2)
_cell_length_b 26.137(3)
_cell_length_c 13.6513(17)
_cell_measurement_reflns_used 999
_cell_measurement_temperature 100(2)
_cell_measurement_theta_max 28
_cell_measurement_theta_min 3
_cell_volume 6330.1(13)
_computing_cell_refinement 'Bruker SAINT'
_computing_data_collection 'Bruker APEX II'
_computing_data_reduction 'Bruker SAINT'
_computing_molecular_graphics 'Bruker SHELXTL'
_computing_publication_material 'Bruker SHELXTL'
_computing_structure_refinement 'SHELXL-97 (Sheldrick, 1997)'
_computing_structure_solution 'SHELXS-97 (Sheldrick, 1997)'
_diffrn_ambient_temperature 100(2)
_diffrn_measured_fraction_theta_full 0.999
_diffrn_measured_fraction_theta_max 0.999
_diffrn_measurement_device_type 'Bruker APEX II CCD area detector''
_diffrn_measurement_method 'omega scans'
_diffrn_radiation_monochromator graphite
_diffrn_radiation_source 'fine-focus sealed tube'
_diffrn_radiation_type MoK\a
_diffrn_radiation_wavelength 0.71073
_diffrn_reflns_av_R_equivalents 0.0812
_diffrn_reflns_av_sigmaI/netI 0.0862
_diffrn_reflns_limit_h_max 23
_diffrn_reflns_limit_h_min -23
_diffrn_reflns_limit_k_max 34
_diffrn_reflns_limit_k_min -34
_diffrn_reflns_limit_l_max 18
_diffrn_reflns_limit_l_min -17
_diffrn_reflns_number 50835
_diffrn_reflns_theta_full 28.00
_diffrn_reflns_theta_max 28.00
_diffrn_reflns_theta_min 1.39
_exptl_absorpt_coefficient_mu 0.898
_exptl_absorpt_correction_T_max 0.932
_exptl_absorpt_correction_T_min 0.762
_exptl_absorpt_correction_type multi-scan
_exptl_absorpt_process_details SADABS
_exptl_crystal_density_diffrn 1.252
_exptl_crystal_density_method 'not measured'
_exptl_crystal_F_000 2520
_exptl_crystal_size_max 0.32
_exptl_crystal_size_mid 0.10
_exptl_crystal_size_min 0.08
_refine_diff_density_max 0.539
_refine_diff_density_min -0.494
_refine_diff_density_rms 0.080
_refine_ls_extinction_method none
_refine_ls_goodness_of_fit_ref 1.006
_refine_ls_hydrogen_treatment constr
_refine_ls_matrix_type full
_refine_ls_number_parameters 755
_refine_ls_number_reflns 15272
_refine_ls_number_restraints 0
_refine_ls_restrained_S_all 1.006
_refine_ls_R_factor_all 0.0898
_refine_ls_R_factor_gt 0.0465
_refine_ls_shift/su_max 0.001
_refine_ls_shift/su_mean 0.000
_refine_ls_structure_factor_coef Fsqd
_refine_ls_weighting_details 'calc w=1/[\s^2^(Fo^2^)+(0.0418P)^2^+0.0000P] where P=(Fo^2^+2Fc^2^)/3'
_refine_ls_weighting_scheme calc
_refine_ls_wR_factor_gt 0.0908
_refine_ls_wR_factor_ref 0.1059
_reflns_number_gt 10029
_reflns_number_total 15272
_reflns_threshold_expression I>2\s(I)
_cod_data_source_file ja103467a_si_001.cif
_cod_data_source_block acetylene
_cod_original_sg_symbol_H-M 'P 21/c'
_cod_database_code 4102538

loop_
_symmetry_equiv_pos_as_xyz
'x, y, z'
'-x, y+1/2, -z+1/2'
'-x, -y, -z'
'x, -y-1/2, z-1/2'

loop_
_atom_site_label
_atom_site_type_symbol
_atom_site_fract_x
_atom_site_fract_y
_atom_site_fract_z
_atom_site_U_iso_or_equiv
_atom_site_adp_type
_atom_site_occupancy
_atom_site_symmetry_multiplicity
_atom_site_calc_flag
_atom_site_refinement_flags
Ga1 Ga 0.303692(15) 0.521326(10) 0.15758(2) 0.01318(7) Uani 1 1 d .
Ga2 Ga 0.191355(15) 0.472923(10) 0.12345(2) 0.01377(7) Uani 1 1 d .
N1 N 0.32806(11) 0.56276(8) 0.27012(15) 0.0138(5) Uani 1 1 d .
N2 N 0.31118(11) 0.59657(8) 0.08765(15) 0.0128(4) Uani 1 1 d .
N3 N 0.16316(11) 0.40998(8) 0.18308(15) 0.0131(4) Uani 1 1 d .
N4 N 0.19922(11) 0.41784(8) -0.01119(15) 0.0133(4) Uani 1 1 d .
C1 C 0.39438(13) 0.58858(9) 0.22645(18) 0.0133(5) Uani 1 1 d .
C2 C 0.36053(13) 0.61940(9) 0.14011(18) 0.0125(5) Uani 1 1 d .
C3 C 0.39267(14) 0.67118(10) 0.14028(19) 0.0146(5) Uani 1 1 d .
C4 C 0.43591(14) 0.67475(10) 0.22747(19) 0.0147(5) Uani 1 1 d .
C5 C 0.43680(13) 0.62928(9) 0.28299(19) 0.0142(5) Uani 1 1 d .
C6 C 0.47698(14) 0.62796(10) 0.3684(2) 0.0180(6) Uani 1 1 d .
H6A H 0.4788 0.5977 0.4069 0.022 Uiso 1 1 calc R
C7 C 0.51597(15) 0.67283(11) 0.3984(2) 0.0224(6) Uani 1 1 d .
H7A H 0.5437 0.6721 0.4579 0.027 Uiso 1 1 calc R
C8 C 0.51496(15) 0.71704(11) 0.3444(2) 0.0228(6) Uani 1 1 d .
H8A H 0.5415 0.7463 0.3671 0.027 Uiso 1 1 calc R
C9 C 0.47448(15) 0.71941(10) 0.2546(2) 0.0189(6) Uani 1 1 d .
C10 C 0.46806(15) 0.76138(11) 0.1902(2) 0.0229(6) Uani 1 1 d .
H10A H 0.4931 0.7925 0.2053 0.028 Uiso 1 1 calc R
C11 C 0.42603(15) 0.75790(10) 0.1057(2) 0.0230(6) Uani 1 1 d .
H11A H 0.4228 0.7869 0.0640 0.028 Uiso 1 1 calc R
C12 C 0.38748(15) 0.71261(10) 0.0790(2) 0.0184(6) Uani 1 1 d .
H12A H 0.3588 0.7110 0.0204 0.022 Uiso 1 1 calc R
C13 C 0.27636(14) 0.62006(9) 0.00374(19) 0.0161(6) Uani 1 1 d .
C14 C 0.20812(15) 0.64604(10) 0.0155(2) 0.0190(6) Uani 1 1 d .
C15 C 0.17431(16) 0.66600(11) -0.0681(2) 0.0270(7) Uani 1 1 d .
H15 H 0.1275 0.6834 -0.0622 0.032 Uiso 1 1 calc R
C16 C 0.20722(17) 0.66116(11) -0.1590(2) 0.0292(7) Uani 1 1 d .
H16A H 0.1830 0.6749 -0.2152 0.035 Uiso 1 1 calc R
C17 C 0.27561(16) 0.63617(10) -0.1683(2) 0.0240(6) Uani 1 1 d .
H17A H 0.2985 0.6336 -0.2310 0.029 Uiso 1 1 calc R
C18 C 0.31146(15) 0.61481(10) -0.0877(2) 0.0173(6) Uani 1 1 d .
C19 C 0.38476(14) 0.58533(10) -0.09914(19) 0.0183(6) Uani 1 1 d .
H19A H 0.4116 0.5869 -0.0349 0.022 Uiso 1 1 calc R
C20 C 0.36883(16) 0.52894(11) -0.1208(2) 0.0271(7) Uani 1 1 d .
H20A H 0.3377 0.5145 -0.0683 0.041 Uiso 1 1 calc R
H20B H 0.4165 0.5102 -0.1247 0.041 Uiso 1 1 calc R
H20C H 0.3420 0.5260 -0.1833 0.041 Uiso 1 1 calc R
C21 C 0.43695(16) 0.60875(12) -0.1761(2) 0.0298(7) Uani 1 1 d .
H21A H 0.4442 0.6452 -0.1619 0.045 Uiso 1 1 calc R
H21B H 0.4144 0.6048 -0.2411 0.045 Uiso 1 1 calc R
H21C H 0.4858 0.5913 -0.1745 0.045 Uiso 1 1 calc R
C22 C 0.17285(15) 0.65531(10) 0.1148(2) 0.0214(6) Uani 1 1 d .
H22A H 0.2027 0.6360 0.1647 0.026 Uiso 1 1 calc R
C23 C 0.09122(15) 0.63699(12) 0.1205(2) 0.0306(7) Uani 1 1 d .
H23A H 0.0890 0.6005 0.1045 0.046 Uiso 1 1 calc R
H23B H 0.0605 0.6563 0.0737 0.046 Uiso 1 1 calc R
H23C H 0.0718 0.6424 0.1869 0.046 Uiso 1 1 calc R
C24 C 0.17751(17) 0.71270(11) 0.1398(2) 0.0330(8) Uani 1 1 d .
H24A H 0.2303 0.7237 0.1387 0.050 Uiso 1 1 calc R
H24B H 0.1563 0.7186 0.2052 0.050 Uiso 1 1 calc R
H24C H 0.1489 0.7324 0.0914 0.050 Uiso 1 1 calc R
C25 C 0.32282(14) 0.55929(10) 0.37371(19) 0.0152(5) Uani 1 1 d .
C26 C 0.34791(14) 0.51574(10) 0.42612(19) 0.0171(6) Uani 1 1 d .
C27 C 0.34083(16) 0.51524(11) 0.5279(2) 0.0232(6) Uani 1 1 d .
H27A H 0.3576 0.4861 0.5633 0.028 Uiso 1 1 calc R
C28 C 0.31021(16) 0.55585(11) 0.5786(2) 0.0260(7) Uani 1 1 d .
H28A H 0.3062 0.5547 0.6480 0.031 Uiso 1 1 calc R
C29 C 0.28547(15) 0.59806(11) 0.5275(2) 0.0241(6) Uani 1 1 d .
H29A H 0.2643 0.6260 0.5624 0.029 Uiso 1 1 calc R
C30 C 0.29063(14) 0.60076(10) 0.4261(2) 0.0184(6) Uani 1 1 d .
C31 C 0.25809(15) 0.64702(10) 0.3745(2) 0.0205(6) Uani 1 1 d .
H31A H 0.2708 0.6441 0.3033 0.025 Uiso 1 1 calc R
C32 C 0.17168(16) 0.64666(12) 0.3842(2) 0.0318(7) Uani 1 1 d .
H32A H 0.1514 0.6159 0.3529 0.048 Uiso 1 1 calc R
H32B H 0.1508 0.6771 0.3522 0.048 Uiso 1 1 calc R
H32C H 0.1577 0.6468 0.4537 0.048 Uiso 1 1 calc R
C33 C 0.28986(17) 0.69783(10) 0.4116(2) 0.0277(7) Uani 1 1 d .
H33A H 0.3449 0.6977 0.4048 0.042 Uiso 1 1 calc R
H33B H 0.2763 0.7024 0.4806 0.042 Uiso 1 1 calc R
H33C H 0.2687 0.7260 0.3730 0.042 Uiso 1 1 calc R
C34 C 0.38352(15) 0.46987(10) 0.3764(2) 0.0205(6) Uani 1 1 d .
H34A H 0.3674 0.4703 0.3062 0.025 Uiso 1 1 calc R
C35 C 0.35758(19) 0.41931(11) 0.4202(2) 0.0345(8) Uani 1 1 d .
H35A H 0.3024 0.4177 0.4194 0.052 Uiso 1 1 calc R
H35B H 0.3755 0.4167 0.4879 0.052 Uiso 1 1 calc R
H35C H 0.3781 0.3909 0.3816 0.052 Uiso 1 1 calc R
C36 C 0.46991(16) 0.47274(12) 0.3780(2) 0.0286(7) Uani 1 1 d .
H36A H 0.4864 0.5049 0.3479 0.043 Uiso 1 1 calc R
H36B H 0.4909 0.4438 0.3413 0.043 Uiso 1 1 calc R
H36C H 0.4876 0.4714 0.4460 0.043 Uiso 1 1 calc R
C37 C 0.41331(14) 0.51056(9) 0.13252(19) 0.0153(5) Uani 1 1 d .
H37A H 0.4362 0.4836 0.0964 0.018 Uiso 1 1 calc R
C38 C 0.44709(14) 0.54886(9) 0.17697(19) 0.0141(5) Uani 1 1 d .
H38A H 0.5004 0.5520 0.1787 0.017 Uiso 1 1 calc R
C39 C 0.10682(13) 0.39322(9) 0.11170(18) 0.0125(5) Uani 1 1 d .
C40 C 0.14944(13) 0.38482(9) 0.01281(18) 0.0120(5) Uani 1 1 d .
C41 C 0.12105(14) 0.33759(9) -0.03210(19) 0.0151(5) Uani 1 1 d .
C42 C 0.07450(14) 0.31421(10) 0.03822(19) 0.0158(6) Uani 1 1 d .
C43 C 0.06581(14) 0.34303(9) 0.12482(19) 0.0141(5) Uani 1 1 d .
C44 C 0.02026(14) 0.32450(10) 0.1974(2) 0.0189(6) Uani 1 1 d .
H44A H 0.0121 0.3437 0.2555 0.023 Uiso 1 1 calc R
C45 C -0.01470(15) 0.27602(11) 0.1845(2) 0.0243(7) Uani 1 1 d .
H45A H -0.0453 0.2628 0.2358 0.029 Uiso 1 1 calc R
C46 C -0.00581(15) 0.24776(11) 0.1011(2) 0.0243(7) Uani 1 1 d .
H46A H -0.0297 0.2154 0.0952 0.029 Uiso 1 1 calc R
C47 C 0.03901(14) 0.26673(10) 0.0234(2) 0.0192(6) Uani 1 1 d .
C48 C 0.05149(15) 0.24369(11) -0.0688(2) 0.0257(7) Uani 1 1 d .
H48A H 0.0291 0.2115 -0.0830 0.031 Uiso 1 1 calc R
C49 C 0.09564(15) 0.26722(11) -0.1385(2) 0.0264(7) Uani 1 1 d .
H49A H 0.1020 0.2511 -0.2003 0.032 Uiso 1 1 calc R
C50 C 0.13173(14) 0.31430(10) -0.1215(2) 0.0202(6) Uani 1 1 d .
H50A H 0.1626 0.3296 -0.1703 0.024 Uiso 1 1 calc R
C51 C 0.17120(14) 0.38572(9) 0.27603(19) 0.0145(5) Uani 1 1 d .
C52 C 0.21775(14) 0.34226(9) 0.2864(2) 0.0163(6) Uani 1 1 d .
C53 C 0.22808(15) 0.32116(10) 0.3794(2) 0.0208(6) Uani 1 1 d .
H53A H 0.2593 0.2918 0.3864 0.025 Uiso 1 1 calc R
C54 C 0.19418(16) 0.34177(10) 0.4615(2) 0.0229(6) Uani 1 1 d .
H54A H 0.2032 0.3276 0.5245 0.027 Uiso 1 1 calc R
C55 C 0.14713(15) 0.38327(10) 0.4504(2) 0.0213(6) Uani 1 1 d .
H55A H 0.1227 0.3971 0.5065 0.026 Uiso 1 1 calc R
C56 C 0.13436(14) 0.40560(10) 0.35924(19) 0.0161(6) Uani 1 1 d .
C57 C 0.26002(14) 0.31929(10) 0.2009(2) 0.0177(6) Uani 1 1 d .
H57A H 0.2433 0.3375 0.1403 0.021 Uiso 1 1 calc R
C58 C 0.24431(17) 0.26221(10) 0.1865(2) 0.0256(7) Uani 1 1 d .
H58A H 0.1906 0.2572 0.1727 0.038 Uiso 1 1 calc R
H58B H 0.2579 0.2435 0.2462 0.038 Uiso 1 1 calc R
H58C H 0.2743 0.2494 0.1314 0.038 Uiso 1 1 calc R
C59 C 0.34492(15) 0.32875(11) 0.2129(2) 0.0244(6) Uani 1 1 d .
H59A H 0.3544 0.3656 0.2174 0.037 Uiso 1 1 calc R
H59B H 0.3719 0.3147 0.1563 0.037 Uiso 1 1 calc R
H59C H 0.3627 0.3120 0.2728 0.037 Uiso 1 1 calc R
C61 C 0.08120(15) 0.45093(10) 0.3516(2) 0.0210(6) Uani 1 1 d .
H61A H 0.0664 0.4545 0.2812 0.025 Uiso 1 1 calc R
C62 C 0.00883(16) 0.44369(12) 0.4114(2) 0.0294(7) Uani 1 1 d .
H62A H -0.0151 0.4113 0.3930 0.044 Uiso 1 1 calc R
H62B H -0.0258 0.4720 0.3981 0.044 Uiso 1 1 calc R
H62C H 0.0212 0.4431 0.4813 0.044 Uiso 1 1 calc R
C63 C 0.12128(17) 0.50007(11) 0.3816(2) 0.0330(8) Uani 1 1 d .
H63A H 0.1659 0.5051 0.3402 0.049 Uiso 1 1 calc R
H63B H 0.1368 0.4976 0.4503 0.049 Uiso 1 1 calc R
H63C H 0.0870 0.5291 0.3736 0.049 Uiso 1 1 calc R
C64 C 0.23522(14) 0.41488(9) -0.10632(19) 0.0152(5) Uani 1 1 d .
C65 C 0.30309(14) 0.38805(10) -0.1180(2) 0.0165(6) Uani 1 1 d .
C66 C 0.33358(15) 0.38500(11) -0.2119(2) 0.0221(6) Uani 1 1 d .
H66A H 0.3792 0.3666 -0.2216 0.026 Uiso 1 1 calc R
C67 C 0.29976(16) 0.40777(11) -0.2905(2) 0.0272(7) Uani 1 1 d .
H67A H 0.3213 0.4046 -0.3540 0.033 Uiso 1 1 calc R
C68 C 0.23423(16) 0.43536(11) -0.2774(2) 0.0252(7) Uani 1 1 d .
H68A H 0.2117 0.4517 -0.3322 0.030 Uiso 1 1 calc R
C69 C 0.20027(15) 0.43977(10) -0.1855(2) 0.0201(6) Uani 1 1 d .
C70 C 0.34178(14) 0.36034(10) -0.0342(2) 0.0173(6) Uani 1 1 d .
H70A H 0.3153 0.3695 0.0281 0.021 Uiso 1 1 calc R
C71 C 0.42453(14) 0.37597(11) -0.0249(2) 0.0238(6) Uani 1 1 d .
H71A H 0.4280 0.4132 -0.0180 0.036 Uiso 1 1 calc R
H71B H 0.4521 0.3652 -0.0837 0.036 Uiso 1 1 calc R
H71C H 0.4466 0.3595 0.0328 0.036 Uiso 1 1 calc R
C72 C 0.33528(16) 0.30238(10) -0.0491(2) 0.0238(6) Uani 1 1 d .
H72A H 0.2820 0.2926 -0.0505 0.036 Uiso 1 1 calc R
H72B H 0.3605 0.2846 0.0050 0.036 Uiso 1 1 calc R
H72C H 0.3592 0.2928 -0.1112 0.036 Uiso 1 1 calc R
C73 C 0.12782(15) 0.46997(11) -0.1756(2) 0.0253(7) Uani 1 1 d .
H73A H 0.1113 0.4681 -0.1056 0.030 Uiso 1 1 calc R
C74 C 0.06515(16) 0.44659(12) -0.2388(2) 0.0336(8) Uani 1 1 d .
H74A H 0.0575 0.4108 -0.2201 0.050 Uiso 1 1 calc R
H74B H 0.0797 0.4484 -0.3080 0.050 Uiso 1 1 calc R
H74C H 0.0183 0.4657 -0.2287 0.050 Uiso 1 1 calc R
C75 C 0.13995(17) 0.52615(11) -0.2011(3) 0.0347(8) Uani 1 1 d .
H75A H 0.1783 0.5407 -0.1576 0.052 Uiso 1 1 calc R
H75B H 0.0925 0.5449 -0.1927 0.052 Uiso 1 1 calc R
H75C H 0.1568 0.5290 -0.2692 0.052 Uiso 1 1 calc R
C76 C 0.05344(14) 0.43779(10) 0.08690(18) 0.0152(5) Uani 1 1 d .
H76A H 0.0014 0.4326 0.0738 0.018 Uiso 1 1 calc R
C77 C 0.08444(14) 0.48382(10) 0.08498(18) 0.0163(6) Uani 1 1 d .
H77A H 0.0607 0.5153 0.0687 0.020 Uiso 1 1 calc R

loop_
_atom_site_aniso_label
_atom_site_aniso_U_11
_atom_site_aniso_U_22
_atom_site_aniso_U_33
_atom_site_aniso_U_23
_atom_site_aniso_U_13
_atom_site_aniso_U_12
Ga1 0.01297(14) 0.01200(14) 0.01457(15) -0.00086(12) -0.00102(11) -0.00098(11)
Ga2 0.01322(14) 0.01248(14) 0.01561(15) 0.00055(12) -0.00114(11) -0.00156(12)
N1 0.0137(11) 0.0151(11) 0.0127(11) -0.0001(9) 0.0013(9) -0.0044(9)
N2 0.0121(10) 0.0126(10) 0.0138(11) 0.0000(9) 0.0009(9) 0.0022(9)
N3 0.0131(11) 0.0129(11) 0.0133(11) 0.0020(9) -0.0021(9) -0.0033(8)
N4 0.0112(10) 0.0160(11) 0.0126(11) -0.0002(9) -0.0004(9) -0.0001(9)
C1 0.0129(13) 0.0142(13) 0.0128(13) 0.0033(10) -0.0002(10) 0.0005(10)
C2 0.0108(12) 0.0119(12) 0.0149(13) -0.0012(10) 0.0034(10) 0.0017(10)
C3 0.0134(13) 0.0144(13) 0.0160(14) -0.0015(11) 0.0012(11) 0.0021(10)
C4 0.0113(12) 0.0152(13) 0.0175(14) -0.0038(11) 0.0033(11) 0.0010(10)
C5 0.0123(12) 0.0144(13) 0.0161(14) -0.0027(11) 0.0012(11) 0.0013(10)
C6 0.0143(13) 0.0180(14) 0.0217(15) 0.0004(12) -0.0014(11) 0.0006(11)
C7 0.0222(15) 0.0262(15) 0.0187(15) -0.0039(12) -0.0068(12) -0.0033(12)
C8 0.0197(14) 0.0229(15) 0.0259(16) -0.0068(13) -0.0013(12) -0.0068(12)
C9 0.0171(13) 0.0188(14) 0.0208(15) -0.0032(12) 0.0031(11) -0.0031(11)
C10 0.0216(15) 0.0184(14) 0.0288(17) -0.0034(12) 0.0010(13) -0.0056(12)
C11 0.0246(15) 0.0155(13) 0.0289(17) 0.0032(12) 0.0026(13) -0.0029(12)
C12 0.0193(14) 0.0173(14) 0.0186(15) 0.0021(11) -0.0016(11) 0.0003(11)
C13 0.0162(13) 0.0133(13) 0.0188(14) -0.0008(11) -0.0059(11) -0.0015(10)
C14 0.0186(14) 0.0144(13) 0.0241(15) -0.0027(12) -0.0049(12) 0.0051(11)
C15 0.0268(16) 0.0223(15) 0.0320(18) -0.0021(13) -0.0078(14) 0.0119(13)
C16 0.0355(18) 0.0272(16) 0.0250(17) 0.0002(14) -0.0135(14) 0.0111(14)
C17 0.0329(17) 0.0223(15) 0.0168(15) 0.0004(12) -0.0041(13) 0.0054(13)
C18 0.0192(14) 0.0137(13) 0.0189(14) 0.0000(11) -0.0040(11) 0.0002(11)
C19 0.0183(14) 0.0223(14) 0.0142(14) -0.0007(11) -0.0010(11) 0.0013(11)
C20 0.0258(15) 0.0250(15) 0.0305(17) -0.0070(14) -0.0052(13) 0.0088(13)
C21 0.0262(16) 0.0417(19) 0.0214(16) 0.0047(14) 0.0006(13) -0.0008(14)
C22 0.0153(14) 0.0234(15) 0.0257(16) -0.0022(12) -0.0017(12) 0.0040(11)
C23 0.0220(16) 0.0309(17) 0.039(2) 0.0003(15) -0.0024(14) -0.0011(13)
C24 0.0275(17) 0.0275(17) 0.044(2) -0.0130(15) 0.0112(15) -0.0024(13)
C25 0.0137(13) 0.0167(13) 0.0152(14) 0.0009(11) 0.0016(11) -0.0048(10)
C26 0.0167(13) 0.0172(14) 0.0175(14) -0.0033(11) 0.0005(11) -0.0023(11)
C27 0.0278(16) 0.0232(15) 0.0186(15) 0.0027(12) -0.0010(12) -0.0002(12)
C28 0.0291(16) 0.0338(17) 0.0150(15) -0.0031(13) 0.0014(12) 0.0005(14)
C29 0.0246(15) 0.0255(15) 0.0221(16) -0.0057(13) 0.0046(13) 0.0024(12)
C30 0.0170(13) 0.0201(14) 0.0180(15) -0.0032(12) 0.0011(11) -0.0019(11)
C31 0.0202(14) 0.0197(14) 0.0217(15) -0.0036(12) -0.0010(12) 0.0035(11)
C32 0.0220(16) 0.0353(18) 0.0380(19) 0.0013(15) 0.0024(14) 0.0079(14)
C33 0.0323(17) 0.0203(15) 0.0306(18) -0.0083(13) -0.0015(14) 0.0040(13)
C34 0.0283(15) 0.0181(14) 0.0150(14) -0.0006(12) -0.0053(12) 0.0015(12)
C35 0.052(2) 0.0226(16) 0.0293(18) 0.0004(14) -0.0050(16) -0.0012(15)
C36 0.0283(16) 0.0327(17) 0.0249(16) -0.0057(14) 0.0005(13) 0.0118(14)
C37 0.0169(13) 0.0136(12) 0.0153(14) -0.0002(11) -0.0005(11) 0.0040(10)
C38 0.0076(12) 0.0160(13) 0.0186(14) 0.0047(11) -0.0004(10) 0.0032(10)
C39 0.0096(12) 0.0139(12) 0.0141(13) 0.0001(10) -0.0007(10) -0.0022(10)
C40 0.0112(12) 0.0125(12) 0.0123(13) 0.0007(10) -0.0005(10) 0.0015(10)
C41 0.0105(12) 0.0144(13) 0.0204(14) -0.0009(11) -0.0044(11) 0.0011(10)
C42 0.0112(13) 0.0150(13) 0.0212(15) 0.0007(11) -0.0041(11) 0.0021(10)
C43 0.0109(12) 0.0136(13) 0.0176(14) 0.0026(11) -0.0058(11) 0.0006(10)
C44 0.0188(14) 0.0204(14) 0.0173(14) 0.0040(12) -0.0020(11) 0.0000(11)
C45 0.0173(14) 0.0273(16) 0.0282(17) 0.0124(14) -0.0028(12) -0.0056(12)
C46 0.0145(14) 0.0175(14) 0.0408(19) 0.0059(13) -0.0067(13) -0.0037(11)
C47 0.0140(13) 0.0139(13) 0.0297(16) 0.0000(12) -0.0069(12) 0.0002(10)
C48 0.0190(15) 0.0180(14) 0.0401(19) -0.0097(13) -0.0074(13) -0.0020(12)
C49 0.0197(15) 0.0279(16) 0.0316(18) -0.0150(14) -0.0047(13) 0.0023(13)
C50 0.0118(13) 0.0240(15) 0.0248(16) -0.0086(12) 0.0003(11) -0.0011(11)
C51 0.0142(13) 0.0153(13) 0.0140(13) 0.0001(11) -0.0005(11) -0.0028(10)
C52 0.0138(13) 0.0136(13) 0.0214(15) 0.0010(11) -0.0002(11) -0.0015(10)
C53 0.0233(15) 0.0152(13) 0.0238(16) 0.0019(12) -0.0009(12) 0.0033(11)
C54 0.0277(16) 0.0243(15) 0.0167(15) 0.0071(12) -0.0027(12) 0.0011(12)
C55 0.0265(15) 0.0235(15) 0.0138(14) 0.0001(12) 0.0037(12) -0.0008(12)
C56 0.0141(13) 0.0181(13) 0.0161(14) 0.0001(11) 0.0002(11) -0.0020(11)
C57 0.0172(13) 0.0172(13) 0.0186(15) 0.0005(11) 0.0007(11) 0.0017(11)
C58 0.0332(17) 0.0182(14) 0.0254(16) -0.0036(12) 0.0035(13) 0.0014(13)
C59 0.0200(15) 0.0291(16) 0.0242(16) -0.0021(13) 0.0008(12) 0.0047(12)
C61 0.0233(15) 0.0235(15) 0.0162(15) 0.0004(12) 0.0044(12) 0.0047(12)
C62 0.0235(16) 0.0342(18) 0.0304(18) -0.0023(14) 0.0043(13) 0.0071(13)
C63 0.0322(18) 0.0239(16) 0.043(2) -0.0057(15) 0.0046(15) 0.0031(14)
C64 0.0154(13) 0.0140(13) 0.0162(14) -0.0009(11) 0.0038(11) -0.0050(10)
C65 0.0137(13) 0.0162(13) 0.0197(14) 0.0005(11) 0.0005(11) -0.0034(11)
C66 0.0170(14) 0.0237(15) 0.0255(16) -0.0013(13) 0.0051(12) 0.0027(12)
C67 0.0272(16) 0.0353(18) 0.0190(16) 0.0012(13) 0.0115(13) 0.0020(13)
C68 0.0252(16) 0.0320(17) 0.0183(15) 0.0034(13) 0.0009(12) 0.0012(13)
C69 0.0171(14) 0.0244(15) 0.0188(15) 0.0035(12) 0.0014(11) -0.0020(11)
C70 0.0156(13) 0.0167(13) 0.0197(15) -0.0011(11) 0.0025(11) 0.0010(11)
C71 0.0155(14) 0.0299(16) 0.0260(17) -0.0022(13) 0.0014(12) -0.0010(12)
C72 0.0247(15) 0.0202(15) 0.0265(17) 0.0003(13) -0.0020(13) -0.0021(12)
C73 0.0218(15) 0.0359(17) 0.0184(15) 0.0050(13) 0.0011(12) 0.0068(13)
C74 0.0249(17) 0.0370(19) 0.039(2) 0.0067(16) -0.0041(14) 0.0026(14)
C75 0.0266(16) 0.0307(17) 0.047(2) -0.0062(16) 0.0024(15) 0.0045(14)
C76 0.0107(12) 0.0211(14) 0.0139(13) -0.0007(11) -0.0006(10) 0.0016(11)
C77 0.0152(13) 0.0180(14) 0.0157(14) -0.0001(11) 0.0023(11) 0.0056(11)

loop_
_atom_type_symbol
_atom_type_description
_atom_type_scat_dispersion_real
_atom_type_scat_dispersion_imag
_atom_type_scat_source
C C 0.0033 0.0016 'International Tables Vol C Tables 4.2.6.8 and 6.1.1.4'
H H 0.0000 0.0000 'International Tables Vol C Tables 4.2.6.8 and 6.1.1.4'
N N 0.0061 0.0033 'International Tables Vol C Tables 4.2.6.8 and 6.1.1.4'
Ga Ga 0.2307 1.6083 'International Tables Vol C Tables 4.2.6.8 and 6.1.1.4'

loop_
_geom_angle_atom_site_label_1
_geom_angle_atom_site_label_2
_geom_angle_atom_site_label_3
_geom_angle
N1 Ga1 C37 89.78(10)
N1 Ga1 N2 80.19(8)
C37 Ga1 N2 89.62(9)
N1 Ga1 Ga2 129.49(6)
C37 Ga1 Ga2 134.45(7)
N2 Ga1 Ga2 115.94(5)
N3 Ga2 C77 89.22(10)
N3 Ga2 N4 79.59(8)
C77 Ga2 N4 86.36(9)
N3 Ga2 Ga1 126.09(6)
C77 Ga2 Ga1 140.00(8)
N4 Ga2 Ga1 115.30(5)
C25 N1 C1 118.74(19)
C25 N1 Ga1 137.98(16)
C1 N1 Ga1 96.56(14)
C2 N2 C13 122.8(2)
C2 N2 Ga1 102.47(16)
C13 N2 Ga1 134.75(16)
C51 N3 C39 121.90(19)
C51 N3 Ga2 137.64(16)
C39 N3 Ga2 98.82(14)
C40 N4 C64 119.9(2)
C40 N4 Ga2 100.02(16)
C64 N4 Ga2 139.74(16)
N1 C1 C5 120.7(2)
N1 C1 C2 103.57(18)
C5 C1 C2 102.47(19)
N1 C1 C38 110.39(19)
C5 C1 C38 113.1(2)
C2 C1 C38 104.5(2)
N2 C2 C3 134.2(2)
N2 C2 C1 116.7(2)
C3 C2 C1 109.1(2)
C12 C3 C4 119.7(2)
C12 C3 C2 134.5(2)
C4 C3 C2 105.8(2)
C9 C4 C5 123.6(2)
C9 C4 C3 122.7(2)
C5 C4 C3 113.7(2)
C6 C5 C4 119.1(2)
C6 C5 C1 132.6(2)
C4 C5 C1 108.2(2)
C5 C6 C7 118.6(2)
C5 C6 H6A 120.7
C7 C6 H6A 120.7
C8 C7 C6 122.3(3)
C8 C7 H7A 118.9
C6 C7 H7A 118.9
C7 C8 C9 120.4(3)
C7 C8 H8A 119.8
C9 C8 H8A 119.8
C4 C9 C10 116.2(2)
C4 C9 C8 116.0(2)
C10 C9 C8 127.7(3)
C11 C10 C9 121.0(3)
C11 C10 H10A 119.5
C9 C10 H10A 119.5
C10 C11 C12 122.2(3)
C10 C11 H11A 118.9
C12 C11 H11A 118.9
C3 C12 C11 118.1(2)
C3 C12 H12A 121.0
C11 C12 H12A 121.0
C14 C13 C18 122.3(2)
C14 C13 N2 119.3(2)
C18 C13 N2 118.4(2)
C15 C14 C13 117.6(3)
C15 C14 C22 119.8(2)
C13 C14 C22 122.5(2)
C16 C15 C14 121.5(3)
C16 C15 H15 119.3
C14 C15 H15 119.3
C15 C16 C17 119.7(3)
C15 C16 H16A 120.1
C17 C16 H16A 120.1
C16 C17 C18 121.4(3)
C16 C17 H17A 119.3
C18 C17 H17A 119.3
C17 C18 C13 117.6(2)
C17 C18 C19 121.0(2)
C13 C18 C19 121.4(2)
C18 C19 C21 112.7(2)
C18 C19 C20 110.5(2)
C21 C19 C20 111.4(2)
C18 C19 H19A 107.3
C21 C19 H19A 107.3
C20 C19 H19A 107.3
C19 C20 H20A 109.5
C19 C20 H20B 109.5
H20A C20 H20B 109.5
C19 C20 H20C 109.5
H20A C20 H20C 109.5
H20B C20 H20C 109.5
C19 C21 H21A 109.5
C19 C21 H21B 109.5
H21A C21 H21B 109.5
C19 C21 H21C 109.5
H21A C21 H21C 109.5
H21B C21 H21C 109.5
C14 C22 C23 112.7(2)
C14 C22 C24 109.4(2)
C23 C22 C24 110.2(2)
C14 C22 H22A 108.1
C23 C22 H22A 108.1
C24 C22 H22A 108.1
C22 C23 H23A 109.5
C22 C23 H23B 109.5
H23A C23 H23B 109.5
C22 C23 H23C 109.5
H23A C23 H23C 109.5
H23B C23 H23C 109.5
C22 C24 H24A 109.5
C22 C24 H24B 109.5
H24A C24 H24B 109.5
C22 C24 H24C 109.5
H24A C24 H24C 109.5
H24B C24 H24C 109.5
C26 C25 C30 119.1(2)
C26 C25 N1 122.3(2)
C30 C25 N1 118.6(2)
C27 C26 C25 118.9(2)
C27 C26 C34 118.4(2)
C25 C26 C34 122.7(2)
C28 C27 C26 121.9(3)
C28 C27 H27A 119.1
C26 C27 H27A 119.1
C29 C28 C27 119.2(3)
C29 C28 H28A 120.4
C27 C28 H28A 120.4
C28 C29 C30 121.7(3)
C28 C29 H29A 119.2
C30 C29 H29A 119.2
C29 C30 C25 119.3(2)
C29 C30 C31 118.6(2)
C25 C30 C31 122.0(2)
C30 C31 C33 113.5(2)
C30 C31 C32 109.6(2)
C33 C31 C32 110.2(2)
C30 C31 H31A 107.8
C33 C31 H31A 107.8
C32 C31 H31A 107.8
C31 C32 H32A 109.5
C31 C32 H32B 109.5
H32A C32 H32B 109.5
C31 C32 H32C 109.5
H32A C32 H32C 109.5
H32B C32 H32C 109.5
C31 C33 H33A 109.5
C31 C33 H33B 109.5
H33A C33 H33B 109.5
C31 C33 H33C 109.5
H33A C33 H33C 109.5
H33B C33 H33C 109.5
C26 C34 C35 112.6(2)
C26 C34 C36 111.7(2)
C35 C34 C36 109.8(2)
C26 C34 H34A 107.5
C35 C34 H34A 107.5
C36 C34 H34A 107.5
C34 C35 H35A 109.5
C34 C35 H35B 109.5
H35A C35 H35B 109.5
C34 C35 H35C 109.5
H35A C35 H35C 109.5
H35B C35 H35C 109.5
C34 C36 H36A 109.5
C34 C36 H36B 109.5
H36A C36 H36B 109.5
C34 C36 H36C 109.5
H36A C36 H36C 109.5
H36B C36 H36C 109.5
C38 C37 Ga1 104.98(18)
C38 C37 H37A 127.5
Ga1 C37 H37A 127.5
C37 C38 C1 115.8(2)
C37 C38 H38A 122.1
C1 C38 H38A 122.1
N3 C39 C43 120.7(2)
N3 C39 C76 109.9(2)
C43 C39 C76 112.8(2)
N3 C39 C40 106.70(19)
C43 C39 C40 102.3(2)
C76 C39 C40 102.33(19)
N4 C40 C41 134.3(2)
N4 C40 C39 117.4(2)
C41 C40 C39 108.3(2)
C50 C41 C42 119.6(2)
C50 C41 C40 134.1(2)
C42 C41 C40 106.4(2)
C41 C42 C47 123.2(2)
C41 C42 C43 113.8(2)
C47 C42 C43 122.9(2)
C44 C43 C42 118.8(2)
C44 C43 C39 132.7(2)
C42 C43 C39 108.2(2)
C43 C44 C45 119.0(3)
C43 C44 H44A 120.5
C45 C44 H44A 120.5
C46 C45 C44 122.3(3)
C46 C45 H45A 118.8
C44 C45 H45A 118.8
C45 C46 C47 120.0(3)
C45 C46 H46A 120.0
C47 C46 H46A 120.0
C42 C47 C48 115.8(3)
C42 C47 C46 116.9(3)
C48 C47 C46 127.3(3)
C49 C48 C47 120.9(3)
C49 C48 H48A 119.6
C47 C48 H48A 119.6
C48 C49 C50 122.4(3)
C48 C49 H49A 118.8
C50 C49 H49A 118.8
C41 C50 C49 118.1(3)
C41 C50 H50A 121.0
C49 C50 H50A 121.0
C56 C51 C52 119.1(2)
C56 C51 N3 120.4(2)
C52 C51 N3 120.4(2)
C53 C52 C51 119.1(2)
C53 C52 C57 118.7(2)
C51 C52 C57 122.1(2)
C54 C53 C52 121.7(2)
C54 C53 H53A 119.1
C52 C53 H53A 119.1
C55 C54 C53 118.8(3)
C55 C54 H54A 120.6
C53 C54 H54A 120.6
C54 C55 C56 121.8(3)
C54 C55 H55A 119.1
C56 C55 H55A 119.1
C55 C56 C51 119.3(2)
C55 C56 C61 119.4(2)
C51 C56 C61 121.3(2)
C52 C57 C58 113.4(2)
C52 C57 C59 109.8(2)
C58 C57 C59 110.5(2)
C52 C57 H57A 107.7
C58 C57 H57A 107.7
C59 C57 H57A 107.7
C57 C58 H58A 109.5
C57 C58 H58B 109.5
H58A C58 H58B 109.5
C57 C58 H58C 109.5
H58A C58 H58C 109.5
H58B C58 H58C 109.5
C57 C59 H59A 109.5
C57 C59 H59B 109.5
H59A C59 H59B 109.5
C57 C59 H59C 109.5
H59A C59 H59C 109.5
H59B C59 H59C 109.5
C56 C61 C63 110.4(2)
C56 C61 C62 112.8(2)
C63 C61 C62 110.6(2)
C56 C61 H61A 107.6
C63 C61 H61A 107.6
C62 C61 H61A 107.6
C61 C62 H62A 109.5
C61 C62 H62B 109.5
H62A C62 H62B 109.5
C61 C62 H62C 109.5
H62A C62 H62C 109.5
H62B C62 H62C 109.5
C61 C63 H63A 109.5
C61 C63 H63B 109.5
H63A C63 H63B 109.5
C61 C63 H63C 109.5
H63A C63 H63C 109.5
H63B C63 H63C 109.5
C65 C64 C69 121.6(2)
C65 C64 N4 120.4(2)
C69 C64 N4 118.0(2)
C66 C65 C64 117.7(2)
C66 C65 C70 119.4(2)
C64 C65 C70 122.8(2)
C67 C66 C65 121.8(3)
C67 C66 H66A 119.1
C65 C66 H66A 119.1
C66 C67 C68 119.8(3)
C66 C67 H67A 120.1
C68 C67 H67A 120.1
C67 C68 C69 121.5(3)
C67 C68 H68A 119.3
C69 C68 H68A 119.3
C68 C69 C64 117.5(2)
C68 C69 C73 119.2(2)
C64 C69 C73 123.2(2)
C65 C70 C71 111.7(2)
C65 C70 C72 109.7(2)
C71 C70 C72 110.3(2)
C65 C70 H70A 108.3
C71 C70 H70A 108.3
C72 C70 H70A 108.3
C70 C71 H71A 109.5
C70 C71 H71B 109.5
H71A C71 H71B 109.5
C70 C71 H71C 109.5
H71A C71 H71C 109.5
H71B C71 H71C 109.5
C70 C72 H72A 109.5
C70 C72 H72B 109.5
H72A C72 H72B 109.5
C70 C72 H72C 109.5
H72A C72 H72C 109.5
H72B C72 H72C 109.5
C69 C73 C75 111.2(2)
C69 C73 C74 111.0(2)
C75 C73 C74 110.9(2)
C69 C73 H73A 107.8
C75 C73 H73A 107.8
C74 C73 H73A 107.8
C73 C74 H74A 109.5
C73 C74 H74B 109.5
H74A C74 H74B 109.5
C73 C74 H74C 109.5
H74A C74 H74C 109.5
H74B C74 H74C 109.5
C73 C75 H75A 109.5
C73 C75 H75B 109.5
H75A C75 H75B 109.5
C73 C75 H75C 109.5
H75A C75 H75C 109.5
H75B C75 H75C 109.5
C77 C76 C39 115.9(2)
C77 C76 H76A 122.1
C39 C76 H76A 122.1
C76 C77 Ga2 105.14(18)
C76 C77 H77A 127.4
Ga2 C77 H77A 127.4

loop_
_geom_bond_atom_site_label_1
_geom_bond_atom_site_label_2
_geom_bond_distance
Ga1 N1 1.929(2)
Ga1 C37 1.994(3)
Ga1 N2 2.190(2)
Ga1 Ga2 2.4067(4)
Ga2 N3 1.902(2)
Ga2 C77 1.989(2)
Ga2 N4 2.339(2)
N1 C25 1.420(3)
N1 C1 1.481(3)
N2 C2 1.280(3)
N2 C13 1.440(3)
N3 C51 1.426(3)
N3 C39 1.464(3)
N4 C40 1.277(3)
N4 C64 1.448(3)
C1 C5 1.515(3)
C1 C2 1.550(3)
C1 C38 1.551(3)
C2 C3 1.468(3)
C3 C12 1.372(3)
C3 C4 1.420(3)
C4 C9 1.403(4)
C4 C5 1.410(3)
C5 C6 1.368(4)
C6 C7 1.422(4)
C6 H6A 0.9500
C7 C8 1.371(4)
C7 H7A 0.9500
C8 C9 1.423(4)
C8 H8A 0.9500
C9 C10 1.411(4)
C10 C11 1.377(4)
C10 H10A 0.9500
C11 C12 1.415(4)
C11 H11A 0.9500
C12 H12A 0.9500
C13 C14 1.397(4)
C13 C18 1.401(4)
C14 C15 1.391(4)
C14 C22 1.513(4)
C15 C16 1.377(4)
C15 H15 0.9500
C16 C17 1.384(4)
C16 H16A 0.9500
C17 C18 1.388(4)
C17 H17A 0.9500
C18 C19 1.519(4)
C19 C21 1.527(4)
C19 C20 1.530(4)
C19 H19A 1.0000
C20 H20A 0.9800
C20 H20B 0.9800
C20 H20C 0.9800
C21 H21A 0.9800
C21 H21B 0.9800
C21 H21C 0.9800
C22 C23 1.527(4)
C22 C24 1.540(4)
C22 H22A 1.0000
C23 H23A 0.9800
C23 H23B 0.9800
C23 H23C 0.9800
C24 H24A 0.9800
C24 H24B 0.9800
C24 H24C 0.9800
C25 C26 1.417(4)
C25 C30 1.418(4)
C26 C27 1.395(4)
C26 C34 1.515(4)
C27 C28 1.378(4)
C27 H27A 0.9500
C28 C29 1.378(4)
C28 H28A 0.9500
C29 C30 1.389(4)
C29 H29A 0.9500
C30 C31 1.514(4)
C31 C33 1.529(4)
C31 C32 1.539(4)
C31 H31A 1.0000
C32 H32A 0.9800
C32 H32B 0.9800
C32 H32C 0.9800
C33 H33A 0.9800
C33 H33B 0.9800
C33 H33C 0.9800
C34 C35 1.522(4)
C34 C36 1.535(4)
C34 H34A 1.0000
C35 H35A 0.9800
C35 H35B 0.9800
C35 H35C 0.9800
C36 H36A 0.9800
C36 H36B 0.9800
C36 H36C 0.9800
C37 C38 1.316(3)
C37 H37A 0.9500
C38 H38A 0.9500
C39 C43 1.511(3)
C39 C76 1.539(3)
C39 C40 1.562(3)
C40 C41 1.468(3)
C41 C50 1.377(4)
C41 C42 1.405(4)
C42 C47 1.407(4)
C42 C43 1.410(4)
C43 C44 1.366(4)
C44 C45 1.422(4)
C44 H44A 0.9500
C45 C46 1.367(4)
C45 H45A 0.9500
C46 C47 1.414(4)
C46 H46A 0.9500
C47 C48 1.413(4)
C48 C49 1.376(4)
C48 H48A 0.9500
C49 C50 1.407(4)
C49 H49A 0.9500
C50 H50A 0.9500
C51 C56 1.409(4)
C51 C52 1.412(3)
C52 C53 1.396(4)
C52 C57 1.511(4)
C53 C54 1.380(4)
C53 H53A 0.9500
C54 C55 1.377(4)
C54 H54A 0.9500
C55 C56 1.394(4)
C55 H55A 0.9500
C56 C61 1.518(4)
C57 C58 1.531(4)
C57 C59 1.535(4)
C57 H57A 1.0000
C58 H58A 0.9800
C58 H58B 0.9800
C58 H58C 0.9800
C59 H59A 0.9800
C59 H59B 0.9800
C59 H59C 0.9800
C61 C63 1.524(4)
C61 C62 1.532(4)
C61 H61A 1.0000
C62 H62A 0.9800
C62 H62B 0.9800
C62 H62C 0.9800
C63 H63A 0.9800
C63 H63B 0.9800
C63 H63C 0.9800
C64 C65 1.402(3)
C64 C69 1.407(4)
C65 C66 1.393(4)
C65 C70 1.519(4)
C66 C67 1.367(4)
C66 H66A 0.9500
C67 C68 1.379(4)
C67 H67A 0.9500
C68 C69 1.396(4)
C68 H68A 0.9500
C69 C73 1.514(4)
C70 C71 1.529(4)
C70 C72 1.533(4)
C70 H70A 1.0000
C71 H71A 0.9800
C71 H71B 0.9800
C71 H71C 0.9800
C72 H72A 0.9800
C72 H72B 0.9800
C72 H72C 0.9800
C73 C75 1.524(4)
C73 C74 1.535(4)
C73 H73A 1.0000
C74 H74A 0.9800
C74 H74B 0.9800
C74 H74C 0.9800
C75 H75A 0.9800
C75 H75B 0.9800
C75 H75C 0.9800
C76 C77 1.323(3)
C76 H76A 0.9500
C77 H77A 0.9500

loop_
_geom_torsion_atom_site_label_1
_geom_torsion_atom_site_label_2
_geom_torsion_atom_site_label_3
_geom_torsion_atom_site_label_4
_geom_torsion
N1 Ga1 Ga2 N3 -74.10(11)
C37 Ga1 Ga2 N3 69.15(13)
N2 Ga1 Ga2 N3 -173.03(10)
N1 Ga1 Ga2 C77 73.33(14)
C37 Ga1 Ga2 C77 -143.42(15)
N2 Ga1 Ga2 C77 -25.60(13)
N1 Ga1 Ga2 N4 -169.68(10)
C37 Ga1 Ga2 N4 -26.43(12)
N2 Ga1 Ga2 N4 91.40(8)
C37 Ga1 N1 C25 -109.8(3)
N2 Ga1 N1 C25 160.5(3)
Ga2 Ga1 N1 C25 44.9(3)
C37 Ga1 N1 C1 38.42(15)
N2 Ga1 N1 C1 -51.23(13)
Ga2 Ga1 N1 C1 -166.87(10)
N1 Ga1 N2 C2 30.96(16)
C37 Ga1 N2 C2 -58.88(17)
Ga2 Ga1 N2 C2 160.27(14)
N1 Ga1 N2 C13 -150.8(2)
C37 Ga1 N2 C13 119.3(2)
Ga2 Ga1 N2 C13 -21.5(2)
C77 Ga2 N3 C51 -127.0(3)
N4 Ga2 N3 C51 146.6(3)
Ga1 Ga2 N3 C51 32.8(3)
C77 Ga2 N3 C39 37.60(15)
N4 Ga2 N3 C39 -48.84(14)
Ga1 Ga2 N3 C39 -162.65(11)
N3 Ga2 N4 C40 29.36(15)
C77 Ga2 N4 C40 -60.52(16)
Ga1 Ga2 N4 C40 154.51(13)
N3 Ga2 N4 C64 -158.4(3)
C77 Ga2 N4 C64 111.7(3)
Ga1 Ga2 N4 C64 -33.2(3)
C25 N1 C1 C5 -26.4(3)
Ga1 N1 C1 C5 177.33(18)
C25 N1 C1 C2 -140.0(2)
Ga1 N1 C1 C2 63.67(18)
C25 N1 C1 C38 108.6(2)
Ga1 N1 C1 C38 -47.72(19)
C13 N2 C2 C3 4.2(4)
Ga1 N2 C2 C3 -177.3(3)
C13 N2 C2 C1 -178.5(2)
Ga1 N2 C2 C1 0.0(2)
N1 C1 C2 N2 -42.9(3)
C5 C1 C2 N2 -169.1(2)
C38 C1 C2 N2 72.8(3)
N1 C1 C2 C3 135.1(2)
C5 C1 C2 C3 8.9(3)
C38 C1 C2 C3 -109.2(2)
N2 C2 C3 C12 -7.7(5)
C1 C2 C3 C12 174.8(3)
N2 C2 C3 C4 170.6(3)
C1 C2 C3 C4 -6.9(3)
C12 C3 C4 C9 -0.1(4)
C2 C3 C4 C9 -178.7(2)
C12 C3 C4 C5 -179.5(2)
C2 C3 C4 C5 1.8(3)
C9 C4 C5 C6 0.2(4)
C3 C4 C5 C6 179.6(2)
C9 C4 C5 C1 -175.4(2)
C3 C4 C5 C1 4.0(3)
N1 C1 C5 C6 63.3(4)
C2 C1 C5 C6 177.5(3)
C38 C1 C5 C6 -70.6(4)
N1 C1 C5 C4 -121.9(2)
C2 C1 C5 C4 -7.7(3)
C38 C1 C5 C4 104.2(2)
C4 C5 C6 C7 0.5(4)
C1 C5 C6 C7 174.8(3)
C5 C6 C7 C8 -0.4(4)
C6 C7 C8 C9 -0.4(4)
C5 C4 C9 C10 179.5(2)
C3 C4 C9 C10 0.1(4)
C5 C4 C9 C8 -1.0(4)
C3 C4 C9 C8 179.6(2)
C7 C8 C9 C4 1.1(4)
C7 C8 C9 C10 -179.5(3)
C4 C9 C10 C11 0.0(4)
C8 C9 C10 C11 -179.5(3)
C9 C10 C11 C12 -0.1(4)
C4 C3 C12 C11 0.0(4)
C2 C3 C12 C11 178.1(3)
C10 C11 C12 C3 0.1(4)
C2 N2 C13 C14 -93.0(3)
Ga1 N2 C13 C14 89.1(3)
C2 N2 C13 C18 88.7(3)
Ga1 N2 C13 C18 -89.2(3)
C18 C13 C14 C15 1.4(4)
N2 C13 C14 C15 -176.8(2)
C18 C13 C14 C22 -175.3(2)
N2 C13 C14 C22 6.5(4)
C13 C14 C15 C16 -1.0(4)
C22 C14 C15 C16 175.8(3)
C14 C15 C16 C17 -0.3(5)
C15 C16 C17 C18 1.3(4)
C16 C17 C18 C13 -0.9(4)
C16 C17 C18 C19 177.2(3)
C14 C13 C18 C17 -0.5(4)
N2 C13 C18 C17 177.7(2)
C14 C13 C18 C19 -178.5(2)
N2 C13 C18 C19 -0.3(4)
C17 C18 C19 C21 37.6(3)
C13 C18 C19 C21 -144.5(3)
C17 C18 C19 C20 -87.8(3)
C13 C18 C19 C20 90.2(3)
C15 C14 C22 C23 56.4(3)
C13 C14 C22 C23 -126.9(3)
C15 C14 C22 C24 -66.6(3)
C13 C14 C22 C24 110.1(3)
C1 N1 C25 C26 -94.9(3)
Ga1 N1 C25 C26 48.5(4)
C1 N1 C25 C30 85.8(3)
Ga1 N1 C25 C30 -130.8(2)
C30 C25 C26 C27 -0.6(4)
N1 C25 C26 C27 180.0(2)
C30 C25 C26 C34 -179.5(2)
N1 C25 C26 C34 1.1(4)
C25 C26 C27 C28 0.0(4)
C34 C26 C27 C28 178.9(3)
C26 C27 C28 C29 0.4(4)
C27 C28 C29 C30 0.0(4)
C28 C29 C30 C25 -0.6(4)
C28 C29 C30 C31 176.4(3)
C26 C25 C30 C29 1.0(4)
N1 C25 C30 C29 -179.7(2)
C26 C25 C30 C31 -176.0(2)
N1 C25 C30 C31 3.4(4)
C29 C30 C31 C33 55.7(3)
C25 C30 C31 C33 -127.3(3)
C29 C30 C31 C32 -67.9(3)
C25 C30 C31 C32 109.1(3)
C27 C26 C34 C35 41.3(3)
C25 C26 C34 C35 -139.8(3)
C27 C26 C34 C36 -82.8(3)
C25 C26 C34 C36 96.1(3)
N1 Ga1 C37 C38 -21.91(18)
N2 Ga1 C37 C38 58.28(18)
Ga2 Ga1 C37 C38 -174.41(13)
Ga1 C37 C38 C1 -2.7(3)
N1 C1 C38 C37 36.9(3)
C5 C1 C38 C37 175.4(2)
C2 C1 C38 C37 -73.9(3)
C51 N3 C39 C43 -12.6(3)
Ga2 N3 C39 C43 179.59(19)
C51 N3 C39 C76 121.3(2)
Ga2 N3 C39 C76 -46.5(2)
C51 N3 C39 C40 -128.5(2)
Ga2 N3 C39 C40 63.72(18)
C64 N4 C40 C41 6.8(4)
Ga2 N4 C40 C41 -178.9(3)
C64 N4 C40 C39 -173.9(2)
Ga2 N4 C40 C39 0.3(2)
N3 C39 C40 N4 -41.6(3)
C43 C39 C40 N4 -169.2(2)
C76 C39 C40 N4 73.9(3)
N3 C39 C40 C41 137.9(2)
C43 C39 C40 C41 10.3(2)
C76 C39 C40 C41 -106.7(2)
N4 C40 C41 C50 -8.3(5)
C39 C40 C41 C50 172.3(3)
N4 C40 C41 C42 170.8(3)
C39 C40 C41 C42 -8.5(3)
C50 C41 C42 C47 1.8(4)
C40 C41 C42 C47 -177.5(2)
C50 C41 C42 C43 -177.5(2)
C40 C41 C42 C43 3.3(3)
C41 C42 C43 C44 178.5(2)
C47 C42 C43 C44 -0.8(4)
C41 C42 C43 C39 3.6(3)
C47 C42 C43 C39 -175.7(2)
N3 C39 C43 C44 59.7(4)
C76 C39 C43 C44 -73.0(3)
C40 C39 C43 C44 177.8(3)
N3 C39 C43 C42 -126.4(2)
C76 C39 C43 C42 100.9(2)
C40 C39 C43 C42 -8.3(3)
C42 C43 C44 C45 2.2(4)
C39 C43 C44 C45 175.6(3)
C43 C44 C45 C46 -1.6(4)
C44 C45 C46 C47 -0.5(4)
C41 C42 C47 C48 -1.4(4)
C43 C42 C47 C48 177.8(2)
C41 C42 C47 C46 179.6(2)
C43 C42 C47 C46 -1.2(4)
C45 C46 C47 C42 1.8(4)
C45 C46 C47 C48 -177.1(3)
C42 C47 C48 C49 -0.2(4)
C46 C47 C48 C49 178.7(3)
C47 C48 C49 C50 1.4(4)
C42 C41 C50 C49 -0.6(4)
C40 C41 C50 C49 178.5(3)
C48 C49 C50 C41 -1.0(4)
C39 N3 C51 C56 -94.9(3)
Ga2 N3 C51 C56 67.0(3)
C39 N3 C51 C52 86.7(3)
Ga2 N3 C51 C52 -111.3(3)
C56 C51 C52 C53 -2.1(4)
N3 C51 C52 C53 176.2(2)
C56 C51 C52 C57 -179.0(2)
N3 C51 C52 C57 -0.7(4)
C51 C52 C53 C54 -0.2(4)
C57 C52 C53 C54 176.8(2)
C52 C53 C54 C55 2.1(4)
C53 C54 C55 C56 -1.5(4)
C54 C55 C56 C51 -0.8(4)
C54 C55 C56 C61 179.3(3)
C52 C51 C56 C55 2.6(4)
N3 C51 C56 C55 -175.7(2)
C52 C51 C56 C61 -177.5(2)
N3 C51 C56 C61 4.1(4)
C53 C52 C57 C58 57.4(3)
C51 C52 C57 C58 -125.7(3)
C53 C52 C57 C59 -66.7(3)
C51 C52 C57 C59 110.2(3)
C55 C56 C61 C63 80.5(3)
C51 C56 C61 C63 -99.4(3)
C55 C56 C61 C62 -43.8(3)
C51 C56 C61 C62 136.4(3)
C40 N4 C64 C65 -92.5(3)
Ga2 N4 C64 C65 96.3(3)
C40 N4 C64 C69 87.8(3)
Ga2 N4 C64 C69 -83.4(3)
C69 C64 C65 C66 -2.5(4)
N4 C64 C65 C66 177.7(2)
C69 C64 C65 C70 -179.4(2)
N4 C64 C65 C70 0.9(4)
C64 C65 C66 C67 0.9(4)
C70 C65 C66 C67 177.8(3)
C65 C66 C67 C68 1.1(4)
C66 C67 C68 C69 -1.4(4)
C67 C68 C69 C64 -0.2(4)
C67 C68 C69 C73 -179.2(3)
C65 C64 C69 C68 2.2(4)
N4 C64 C69 C68 -178.1(2)
C65 C64 C69 C73 -178.8(2)
N4 C64 C69 C73 0.9(4)
C66 C65 C70 C71 55.2(3)
C64 C65 C70 C71 -128.0(3)
C66 C65 C70 C72 -67.4(3)
C64 C65 C70 C72 109.3(3)
C68 C69 C73 C75 -63.5(3)
C64 C69 C73 C75 117.5(3)
C68 C69 C73 C74 60.5(3)
C64 C69 C73 C74 -118.5(3)
N3 C39 C76 C77 35.1(3)
C43 C39 C76 C77 172.9(2)
C40 C39 C76 C77 -78.0(3)
C39 C76 C77 Ga2 -2.6(3)
N3 Ga2 C77 C76 -21.12(19)
N4 Ga2 C77 C76 58.50(18)
Ga1 Ga2 C77 C76 -175.33(12)
